data_4308554
loop_
_publ_author_name
'Indranil Chakraborty'
'Bikash Kumar Panda'
'Jaydip Gangopadhyay'
'Animesh Chakravorty'

_publ_section_title
;
Rhenium Chemistry of Azooximes: Oxygen Atom Transfer, Azoimine Chelation,
and Imine-Oxime Contrast
;
_journal_name_full 'Inorganic Chemistry'
_journal_page_first 1054
_journal_page_last 1060
_journal_paper_doi 10.1021/ic0486116
_journal_volume 44
_journal_year 2005
_chemical_compound_source 'laboratory synthesis'
_chemical_formula_sum 'C32 H31 Cl2 N3 O2 P Re'
_chemical_formula_weight 777.67
_chemical_name_systematic
; 
 ? 
;
_space_group_IT_number 2
_symmetry_cell_setting triclinic
_symmetry_space_group_name_Hall '-P 1'
_symmetry_space_group_name_H-M 'P -1'
_atom_sites_solution_hydrogens geom
_atom_sites_solution_primary heavy
_atom_sites_solution_secondary difmap
_audit_creation_method SHELXL
_cell_angle_alpha 78.63(3)
_cell_angle_beta 78.53(3)
_cell_angle_gamma 74.49(3)
_cell_formula_units_Z 2
_cell_length_a 10.785(2)
_cell_length_b 10.884(2)
_cell_length_c 14.212(3)
_cell_measurement_reflns_used 30
_cell_measurement_temperature 293(2)
_cell_measurement_theta_max 14
_cell_measurement_theta_min 7
_cell_volume 1557.0(6)
_computing_cell_refinement 'Siemens P3/P4-PC V4.27'
_computing_data_collection 'Siemens P3/P4-PC V4.27'
_computing_data_reduction 'Siemens P3/P4-PC V4.27'
_computing_molecular_graphics 'Siemens SHELXTL V5.03 PC'
_computing_publication_material 'Siemens SHELXTL V5.03 PC'
_computing_structure_refinement 'SHELXL-93 (Sheldrick, 1993)'
_computing_structure_solution 'SHELXS-86 (Sheldrick, 1990)'
_diffrn_ambient_temperature 293(2)
_diffrn_measurement_device 'Siemens R3m/V'
_diffrn_measurement_method '\w scans'
_diffrn_radiation_monochromator graphite
_diffrn_radiation_source 'fine-focus sealed tube'
_diffrn_radiation_type MoK\a
_diffrn_radiation_wavelength 0.71073
_diffrn_reflns_av_R_equivalents 0.0000
_diffrn_reflns_av_sigmaI/netI 0.0173
_diffrn_reflns_limit_h_max 12
_diffrn_reflns_limit_h_min 0
_diffrn_reflns_limit_k_max 12
_diffrn_reflns_limit_k_min -12
_diffrn_reflns_limit_l_max 16
_diffrn_reflns_limit_l_min -16
_diffrn_reflns_number 5326
_diffrn_reflns_theta_max 24.97
_diffrn_reflns_theta_min 1.48
_diffrn_standards_decay_% 0
_diffrn_standards_interval_count 198
_diffrn_standards_number 2
_exptl_absorpt_coefficient_mu 4.159
_exptl_absorpt_correction_T_max 0.524
_exptl_absorpt_correction_T_min 0.351
_exptl_absorpt_correction_type semi-empirical
_exptl_crystal_colour green
_exptl_crystal_density_diffrn 1.659
_exptl_crystal_description parallelopiped
_exptl_crystal_F_000 768
_exptl_crystal_size_max 0.35
_exptl_crystal_size_mid 0.25
_exptl_crystal_size_min 0.20
_refine_diff_density_max 1.551
_refine_diff_density_min -1.655
_refine_diff_density_rms 0.094
_refine_ls_extinction_method none
_refine_ls_goodness_of_fit_all 1.075
_refine_ls_goodness_of_fit_obs 1.079
_refine_ls_matrix_type full
_refine_ls_number_parameters 370
_refine_ls_number_reflns 5316
_refine_ls_number_restraints 0
_refine_ls_restrained_S_all 1.151
_refine_ls_restrained_S_obs 1.079
_refine_ls_R_factor_all 0.0280
_refine_ls_R_factor_obs 0.0261
_refine_ls_shift/esd_max -0.003
_refine_ls_shift/esd_mean 0.000
_refine_ls_structure_factor_coef Fsqd
_refine_ls_weighting_details 'w=1/[\s^2^(Fo^2^)+(0.0461P)^2^+1.1002P] where P=(Fo^2^+2Fc^2^)/3'
_refine_ls_weighting_scheme calc
_refine_ls_wR_factor_all 0.0726
_refine_ls_wR_factor_obs 0.0666
_reflns_number_observed 5108
_reflns_number_total 5326
_reflns_observed_criterion >2sigma(I)
_cod_data_source_file ic0486116si20041006_031841_3.cif
_cod_data_source_block 5(Y=Me).H2O
_cod_depositor_comments
;
The following automatic conversions were performed:
'_symmetry_cell_setting' value 'Triclinic' changed to 'triclinic'
according to '/home/saulius/struct/CIF-dictionaries/cif_core.dic'
dictionary named 'cif_core.dic' version 2.4.1 from 2010-06-29.

Automatic conversion script
Id: cif_fix_enum 1527 2010-12-29 10:47:43Z saulius 

The following automatic conversions were performed:

'_refine_ls_weighting_scheme' value 'calc
w=1/[\s^2^(Fo^2^)+(0.0461P)^2^+1.1002P] where P=(Fo^2^+2Fc^2^)/3' was
changed to 'calc'. New tag '_refine_ls_weighting_details' was
created. The value of the new tag was set to
'w=1/[\s^2^(Fo^2^)+(0.0461P)^2^+1.1002P] where P=(Fo^2^+2Fc^2^)/3'.

Automatic conversion script
Id: cif_fix_values 3143 2015-03-26 13:38:13Z robertas 

The following automatic conversions were performed:

'_atom_sites_solution_primary' value 'heavy atom method' was changed
to 'heavy'.

Automatic conversion script
Id: cif_fix_values 6452 2018-10-05 10:23:21Z andrius 
;
_cod_original_cell_volume 1557.0(5)
_cod_database_code 4308554

loop_
_symmetry_equiv_pos_as_xyz
'x, y, z'
'-x, -y, -z'

loop_
_atom_site_aniso_label
_atom_site_aniso_U_11
_atom_site_aniso_U_22
_atom_site_aniso_U_33
_atom_site_aniso_U_23
_atom_site_aniso_U_13
_atom_site_aniso_U_12
Re 0.03491(10) 0.03391(10) 0.03461(10) -0.00896(6) -0.00357(6) -0.00214(6)
Cl1 0.0387(5) 0.0721(7) 0.0690(7) -0.0154(6) -0.0080(5) -0.0108(5)
Cl2 0.0601(6) 0.0472(5) 0.0393(5) -0.0141(4) -0.0094(4) -0.0094(5)
P 0.0370(5) 0.0337(5) 0.0340(5) -0.0099(4) 0.0010(4) -0.0049(4)
O1 0.054(2) 0.046(2) 0.051(2) -0.0231(13) 0.0065(13) -0.0022(13)
O2 0.059(2) 0.084(3) 0.118(3) -0.040(2) 0.002(2) -0.012(2)
N1 0.0317(15) 0.038(2) 0.035(2) -0.0088(13) -0.0023(12) -0.0066(12)
N2 0.035(2) 0.042(2) 0.041(2) -0.0157(14) 0.0013(13) -0.0043(13)
N3 0.046(2) 0.036(2) 0.048(2) -0.0084(14) -0.0126(15) 0.0014(14)
C1 0.045(2) 0.041(2) 0.049(2) -0.010(2) -0.005(2) -0.009(2)
C2 0.063(3) 0.036(2) 0.062(3) -0.008(2) -0.012(2) -0.008(2)
C3 0.069(3) 0.045(2) 0.059(3) 0.004(2) -0.012(2) -0.010(2)
C4 0.060(3) 0.056(3) 0.044(2) 0.000(2) -0.008(2) -0.014(2)
C5 0.034(2) 0.047(2) 0.038(2) -0.004(2) -0.0019(15) -0.011(2)
C6 0.035(2) 0.055(2) 0.037(2) -0.010(2) 0.0011(15) -0.013(2)
C7 0.059(3) 0.073(3) 0.039(2) -0.015(2) 0.002(2) -0.024(2)
C8 0.058(3) 0.038(2) 0.056(3) -0.012(2) -0.020(2) 0.006(2)
C9 0.057(3) 0.048(2) 0.042(2) -0.006(2) -0.007(2) -0.010(2)
C10 0.055(2) 0.043(2) 0.050(2) -0.014(2) 0.002(2) -0.012(2)
C11 0.065(3) 0.042(2) 0.087(4) -0.019(2) -0.031(3) 0.001(2)
C12 0.266(11) 0.048(3) 0.172(8) -0.028(4) -0.181(9) 0.028(5)
C13 0.244(10) 0.046(3) 0.142(6) -0.035(4) -0.150(7) 0.024(4)
C14 0.094(4) 0.041(3) 0.115(5) -0.011(3) -0.046(4) 0.000(3)
C15 0.032(2) 0.037(2) 0.064(3) -0.009(2) -0.001(2) -0.006(2)
C16 0.048(2) 0.051(3) 0.090(4) -0.030(2) 0.001(2) -0.008(2)
C17 0.053(3) 0.046(3) 0.173(7) -0.042(4) -0.009(4) -0.004(2)
C18 0.057(3) 0.036(3) 0.178(8) -0.001(4) -0.016(4) -0.003(2)
C19 0.057(3) 0.069(4) 0.122(5) 0.032(4) -0.033(3) -0.018(3)
C20 0.044(2) 0.047(2) 0.077(3) 0.002(2) -0.013(2) -0.009(2)
C21 0.061(3) 0.048(2) 0.036(2) -0.015(2) 0.007(2) -0.023(2)
C22 0.086(3) 0.055(3) 0.041(2) -0.006(2) 0.005(2) -0.029(3)
C23 0.133(6) 0.074(4) 0.043(3) 0.000(2) -0.005(3) -0.049(4)
C24 0.149(7) 0.099(5) 0.041(3) -0.021(3) 0.025(4) -0.076(5)
C25 0.100(5) 0.116(5) 0.063(4) -0.041(4) 0.042(3) -0.056(4)
C26 0.067(3) 0.077(3) 0.055(3) -0.024(2) 0.020(2) -0.023(3)
C27 0.044(2) 0.033(2) 0.035(2) -0.0067(15) -0.005(2) -0.007(2)
C28 0.042(2) 0.061(3) 0.058(3) -0.023(2) 0.003(2) -0.011(2)
C29 0.052(3) 0.065(3) 0.067(3) -0.014(2) -0.012(2) -0.019(2)
C30 0.065(3) 0.047(2) 0.059(3) -0.008(2) -0.022(2) -0.014(2)
C31 0.058(3) 0.048(2) 0.052(2) -0.024(2) -0.009(2) 0.000(2)
C32 0.039(2) 0.042(2) 0.049(2) -0.014(2) -0.007(2) -0.001(2)

loop_
_atom_site_label
_atom_site_type_symbol
_atom_site_fract_x
_atom_site_fract_y
_atom_site_fract_z
_atom_site_U_iso_or_equiv
_atom_site_thermal_displace_type
_atom_site_occupancy
_atom_site_calc_flag
_atom_site_refinement_flags
_atom_site_disorder_group
Re Re 0.681607(13) 0.704575(13) 0.739958(10) 0.03539(7) Uani 1 d . .
Cl1 Cl 0.46938(10) 0.66394(13) 0.75830(9) 0.0598(3) Uani 1 d . .
Cl2 Cl 0.73083(11) 0.60956(10) 0.59538(7) 0.0482(2) Uani 1 d . .
P P 0.91568(9) 0.69485(9) 0.70972(7) 0.0359(2) Uani 1 d . .
O1 O 0.5867(3) 0.8479(3) 0.9090(2) 0.0525(7) Uani 1 d . .
O2 O 0.3396(4) 1.0130(4) 0.9577(3) 0.0868(12) Uani 1 d . .
N1 N 0.7249(3) 0.5121(3) 0.8261(2) 0.0354(6) Uani 1 d . .
N2 N 0.6336(3) 0.7307(3) 0.8864(2) 0.0400(7) Uani 1 d . .
N3 N 0.6382(3) 0.8691(3) 0.7038(2) 0.0444(8) Uani 1 d . .
C1 C 0.7713(4) 0.3992(4) 0.7907(3) 0.0450(9) Uani 1 d . .
H1A H 0.7921(4) 0.4012(4) 0.7238(3) 0.054 Uiso 1 calc R .
C2 C 0.7887(5) 0.2825(4) 0.8495(3) 0.0540(10) Uani 1 d . .
H2A H 0.8208(5) 0.2066(4) 0.8228(3) 0.065 Uiso 1 calc R .
C3 C 0.7583(5) 0.2781(5) 0.9489(4) 0.0599(12) Uani 1 d . .
H3A H 0.7698(5) 0.1992(5) 0.9898(4) 0.072 Uiso 1 calc R .
C4 C 0.7109(5) 0.3910(5) 0.9870(3) 0.0546(11) Uani 1 d . .
H4A H 0.6902(5) 0.3894(5) 1.0539(3) 0.065 Uiso 1 calc R .
C5 C 0.6940(4) 0.5086(4) 0.9243(3) 0.0401(8) Uani 1 d . .
C6 C 0.6418(4) 0.6325(4) 0.9560(3) 0.0423(8) Uani 1 d . .
C7 C 0.5960(5) 0.6493(5) 1.0602(3) 0.0560(11) Uani 1 d . .
H7A H 0.5652(5) 0.7395(5) 1.0648(3) 0.084 Uiso 1 calc R .
H7B H 0.6669(5) 0.6125(5) 1.0965(3) 0.084 Uiso 1 calc R .
H7C H 0.5266(5) 0.6066(5) 1.0863(3) 0.084 Uiso 1 calc R .
C8 C 0.5894(5) 1.0010(4) 0.6866(3) 0.0520(10) Uani 1 d . .
C9 C 0.5967(4) 1.0839(4) 0.7452(3) 0.0498(10) Uani 1 d . .
H9A H 0.6367(4) 1.0522(4) 0.8003(3) 0.060 Uiso 1 calc R .
C10 C 0.5449(4) 1.2138(4) 0.7226(3) 0.0496(10) Uani 1 d . .
H10A H 0.5513(4) 1.2689(4) 0.7629(3) 0.060 Uiso 1 calc R .
C11 C 0.4848(5) 1.2648(4) 0.6436(4) 0.0634(13) Uani 1 d . .
C12 C 0.4783(10) 1.1810(6) 0.5855(7) 0.152(5) Uani 1 d . .
H12A H 0.4382(10) 1.2127(6) 0.5305(7) 0.183 Uiso 1 calc R .
C13 C 0.5306(10) 1.0498(6) 0.6072(6) 0.135(4) Uani 1 d . .
H13A H 0.5252(10) 0.9946(6) 0.5667(6) 0.162 Uiso 1 calc R .
C14 C 0.4278(6) 1.4073(5) 0.6198(5) 0.082(2) Uani 1 d . .
H14A H 0.3897(6) 1.4242(5) 0.5615(5) 0.123 Uiso 1 calc R .
H14B H 0.4952(6) 1.4529(5) 0.6101(5) 0.123 Uiso 1 calc R .
H14C H 0.3619(6) 1.4357(5) 0.6724(5) 0.123 Uiso 1 calc R .
C15 C 1.0113(4) 0.5310(4) 0.7391(3) 0.0456(9) Uani 1 d . .
C16 C 1.0505(4) 0.4448(5) 0.6731(4) 0.0623(12) Uani 1 d . .
H16A H 1.0316(4) 0.4710(5) 0.6102(4) 0.075 Uiso 1 calc R .
C17 C 1.1180(5) 0.3192(5) 0.7009(7) 0.089(2) Uani 1 d . .
H17A H 1.1459(5) 0.2624(5) 0.6558(7) 0.107 Uiso 1 calc R .
C18 C 1.1438(6) 0.2782(5) 0.7928(7) 0.094(2) Uani 1 d . .
H18A H 1.1905(6) 0.1941(5) 0.8101(7) 0.113 Uiso 1 calc R .
C19 C 1.1008(5) 0.3611(6) 0.8611(6) 0.086(2) Uani 1 d . .
H19A H 1.1150(5) 0.3316(6) 0.9250(6) 0.103 Uiso 1 calc R .
C20 C 1.0365(4) 0.4887(4) 0.8342(4) 0.0576(11) Uani 1 d . .
H20A H 1.0104(4) 0.5454(4) 0.8794(4) 0.069 Uiso 1 calc R .
C21 C 0.9761(4) 0.7523(4) 0.5833(3) 0.0473(10) Uani 1 d . .
C22 C 0.8970(5) 0.8514(5) 0.5317(3) 0.0608(12) Uani 1 d . .
H22A H 0.8110(5) 0.8815(5) 0.5592(3) 0.073 Uiso 1 calc R .
C23 C 0.9422(7) 0.9084(6) 0.4386(4) 0.081(2) Uani 1 d . .
H23A H 0.8876(7) 0.9763(6) 0.4047(4) 0.097 Uiso 1 calc R .
C24 C 1.0699(8) 0.8617(7) 0.3978(4) 0.091(2) Uani 1 d . .
H24A H 1.1018(8) 0.8986(7) 0.3361(4) 0.110 Uiso 1 calc R .
C25 C 1.1485(7) 0.7626(8) 0.4475(4) 0.091(2) Uani 1 d . .
H25A H 1.2336(7) 0.7308(8) 0.4188(4) 0.109 Uiso 1 calc R .
C26 C 1.1042(5) 0.7077(6) 0.5405(4) 0.0676(13) Uani 1 d . .
H26A H 1.1601(5) 0.6410(6) 0.5743(4) 0.081 Uiso 1 calc R .
C27 C 0.9746(4) 0.7901(3) 0.7760(3) 0.0375(8) Uani 1 d . .
C28 C 1.1062(4) 0.7940(5) 0.7570(3) 0.0533(10) Uani 1 d . .
H28A H 1.1643(4) 0.7443(5) 0.7134(3) 0.064 Uiso 1 calc R .
C29 C 1.1496(5) 0.8713(5) 0.8026(4) 0.0593(11) Uani 1 d . .
H29A H 1.2367(5) 0.8746(5) 0.7888(4) 0.071 Uiso 1 calc R .
C30 C 1.0649(5) 0.9439(4) 0.8687(3) 0.0550(11) Uani 1 d . .
H30A H 1.0942(5) 0.9972(4) 0.8985(3) 0.066 Uiso 1 calc R .
C31 C 0.9364(5) 0.9366(4) 0.8902(3) 0.0531(10) Uani 1 d . .
H31A H 0.8796(5) 0.9829(4) 0.9364(3) 0.064 Uiso 1 calc R .
C32 C 0.8912(4) 0.8604(4) 0.8433(3) 0.0441(9) Uani 1 d . .
H32A H 0.8041(4) 0.8570(4) 0.8576(3) 0.053 Uiso 1 calc R .

loop_
_atom_type_symbol
_atom_type_description
_atom_type_scat_dispersion_real
_atom_type_scat_dispersion_imag
_atom_type_scat_source
C C 0.0033 0.0016 'International Tables Vol C Tables 4.2.6.8 and 6.1.1.4'
H H 0.0000 0.0000 'International Tables Vol C Tables 4.2.6.8 and 6.1.1.4'
N N 0.0061 0.0033 'International Tables Vol C Tables 4.2.6.8 and 6.1.1.4'
O O 0.0106 0.0060 'International Tables Vol C Tables 4.2.6.8 and 6.1.1.4'
P P 0.1023 0.0942 'International Tables Vol C Tables 4.2.6.8 and 6.1.1.4'
Cl Cl 0.1484 0.1585 'International Tables Vol C Tables 4.2.6.8 and 6.1.1.4'
Re Re -1.0185 7.2310 'International Tables Vol C Tables 4.2.6.8 and 6.1.1.4'

loop_
_geom_angle_atom_site_label_1
_geom_angle_atom_site_label_2
_geom_angle_atom_site_label_3
_geom_angle
_geom_angle_site_symmetry_1
_geom_angle_site_symmetry_3
_geom_angle_publ_flag
N3 Re N2 90.60(15) . . y
N3 Re N1 163.95(14) . . y
N2 Re N1 73.41(12) . . y
N3 Re Cl2 106.15(12) . . y
N2 Re Cl2 162.38(10) . . y
N1 Re Cl2 89.89(8) . . y
N3 Re Cl1 97.62(12) . . y
N2 Re Cl1 86.04(9) . . y
N1 Re Cl1 82.82(9) . . y
Cl2 Re Cl1 86.34(5) . . y
N3 Re P 93.89(12) . . y
N2 Re P 101.24(9) . . y
N1 Re P 88.15(9) . . y
Cl2 Re P 83.38(5) . . y
Cl1 Re P 166.33(4) . . y
C15 P C27 104.2(2) . . ?
C15 P C21 106.8(2) . . ?
C27 P C21 102.1(2) . . ?
C15 P Re 111.61(13) . . ?
C27 P Re 117.68(13) . . ?
C21 P Re 113.4(2) . . ?
C1 N1 C5 118.5(3) . . ?
C1 N1 Re 126.1(3) . . ?
C5 N1 Re 115.3(2) . . ?
C6 N2 O1 118.9(3) . . ?
C6 N2 Re 121.2(3) . . ?
O1 N2 Re 119.8(2) . . ?
C8 N3 Re 171.6(3) . . ?
N1 C1 C2 122.5(4) . . ?
C1 C2 C3 119.4(4) . . ?
C4 C3 C2 119.5(4) . . ?
C3 C4 C5 119.3(4) . . ?
N1 C5 C4 120.8(4) . . ?
N1 C5 C6 115.1(3) . . ?
C4 C5 C6 124.1(4) . . ?
N2 C6 C5 114.8(3) . . ?
N2 C6 C7 121.7(4) . . ?
C5 C6 C7 123.4(4) . . ?
C13 C8 C9 118.7(4) . . ?
C13 C8 N3 117.4(4) . . ?
C9 C8 N3 123.9(4) . . ?
C8 C9 C10 119.8(4) . . ?
C11 C10 C9 122.4(4) . . ?
C10 C11 C12 117.2(5) . . ?
C10 C11 C14 122.0(5) . . ?
C12 C11 C14 120.8(5) . . ?
C11 C12 C13 121.0(5) . . ?
C8 C13 C12 120.8(5) . . ?
C16 C15 C20 119.2(4) . . ?
C16 C15 P 122.5(4) . . ?
C20 C15 P 118.1(3) . . ?
C15 C16 C17 120.0(6) . . ?
C18 C17 C16 120.9(6) . . ?
C17 C18 C19 120.0(5) . . ?
C18 C19 C20 120.1(6) . . ?
C19 C20 C15 119.6(5) . . ?
C22 C21 C26 118.3(4) . . ?
C22 C21 P 119.1(3) . . ?
C26 C21 P 122.2(4) . . ?
C21 C22 C23 121.7(5) . . ?
C24 C23 C22 118.6(6) . . ?
C25 C24 C23 120.3(5) . . ?
C24 C25 C26 121.0(6) . . ?
C25 C26 C21 120.0(6) . . ?
C32 C27 C28 119.1(4) . . ?
C32 C27 P 121.0(3) . . ?
C28 C27 P 119.9(3) . . ?
C29 C28 C27 120.1(4) . . ?
C28 C29 C30 120.5(4) . . ?
C31 C30 C29 119.4(4) . . ?
C30 C31 C32 120.4(4) . . ?
C27 C32 C31 120.4(4) . . ?

loop_
_geom_bond_atom_site_label_1
_geom_bond_atom_site_label_2
_geom_bond_distance
_geom_bond_site_symmetry_2
_geom_bond_publ_flag
Re N3 1.725(3) . y
Re N2 2.099(3) . y
Re N1 2.191(3) . y
Re Cl2 2.3840(11) . y
Re Cl1 2.4003(12) . y
Re P 2.4521(11) . y
P C15 1.820(4) . ?
P C27 1.828(4) . ?
P C21 1.831(4) . ?
O1 N2 1.319(4) . y
N1 C1 1.352(5) . ?
N1 C5 1.364(5) . ?
N2 C6 1.302(5) . ?
N3 C8 1.381(5) . ?
C1 C2 1.365(6) . ?
C2 C3 1.380(7) . ?
C3 C4 1.372(7) . ?
C4 C5 1.399(6) . ?
C5 C6 1.439(6) . ?
C6 C7 1.496(5) . ?
C8 C13 1.351(7) . ?
C8 C9 1.369(6) . ?
C9 C10 1.373(6) . ?
C10 C11 1.356(7) . ?
C11 C12 1.368(8) . ?
C11 C14 1.505(6) . ?
C12 C13 1.385(8) . ?
C15 C16 1.384(6) . ?
C15 C20 1.395(7) . ?
C16 C17 1.386(8) . ?
C17 C18 1.353(10) . ?
C18 C19 1.383(11) . ?
C19 C20 1.392(7) . ?
C21 C22 1.368(7) . ?
C21 C26 1.392(7) . ?
C22 C23 1.398(6) . ?
C23 C24 1.383(10) . ?
C24 C25 1.352(10) . ?
C25 C26 1.387(8) . ?
C27 C32 1.374(5) . ?
C27 C28 1.402(6) . ?
C28 C29 1.376(6) . ?
C29 C30 1.381(7) . ?
C30 C31 1.379(7) . ?
C31 C32 1.389(6) . ?
